data_7063630
loop_
_publ_author_name
'Efanov, Daniil'
'Tolstikov, Svyatoslav E.'
'Romanenko, Galina'
'Letyagin, Gleb'
'Smirnova, Kristina A.'
'Chernavin, Platon A.'
'Veber, Sergey L.'
'Romashev, Nikolay F.'
'Osik, Nataliya Alekseevna'
'Bogomyakov, Artem'

_publ_section_title
;
 Stable anion radicals based on triazole-fused furazano[3,4-b]pyrazine
 scaffold
;
_journal_name_full 'New Journal of Chemistry'
_journal_paper_doi 10.1039/D4NJ05188B
_journal_year 2025
_chemical_formula_sum 'C26 H41 N8 O'
_chemical_formula_weight 481.67
_space_group_crystal_system monoclinic
_space_group_IT_number 14
_space_group_name_Hall '-P 2yn'
_space_group_name_H-M_alt 'P 1 21/n 1'
_atom_sites_solution_hydrogens geom
_audit_creation_method SHELXL-2019/3
_audit_update_record
;
2024-11-19 deposited with the CCDC.	2025-01-31 downloaded from the CCDC.
;
_cell_angle_alpha 90
_cell_angle_beta 92.076(3)
_cell_angle_gamma 90
_cell_formula_units_Z 4
_cell_length_a 8.5924(4)
_cell_length_b 17.8690(7)
_cell_length_c 18.4283(8)
_cell_measurement_reflns_used 3049
_cell_measurement_temperature 296(2)
_cell_measurement_theta_max 18.77
_cell_measurement_theta_min 2.49
_cell_volume 2827.6(2)
_computing_cell_refinement 'Bruker SAINT'
_computing_data_collection 'Bruker APEX2'
_computing_data_reduction 'Bruker SAINT'
_computing_molecular_graphics 'Bruker SHELXTL'
_computing_publication_material 'Bruker SHELXTL'
_computing_structure_refinement 'SHELXL-2019/2 (Sheldrick, 2019)'
_computing_structure_solution 'SHELXS-97 (Sheldrick, 2008)'
_diffrn_ambient_temperature 296(2)
_diffrn_measured_fraction_theta_full 0.997
_diffrn_measured_fraction_theta_max 0.995
_diffrn_measurement_device_type 'Bruker APEX-II CCD'
_diffrn_measurement_method '\f and \w scans'
_diffrn_radiation_type MoK\a
_diffrn_radiation_wavelength 0.71073
_diffrn_reflns_av_R_equivalents 0.0365
_diffrn_reflns_av_unetI/netI 0.0487
_diffrn_reflns_Laue_measured_fraction_full 0.997
_diffrn_reflns_Laue_measured_fraction_max 0.995
_diffrn_reflns_limit_h_max 10
_diffrn_reflns_limit_h_min -10
_diffrn_reflns_limit_k_max 22
_diffrn_reflns_limit_k_min -20
_diffrn_reflns_limit_l_max 17
_diffrn_reflns_limit_l_min -22
_diffrn_reflns_number 22641
_diffrn_reflns_point_group_measured_fraction_full 0.997
_diffrn_reflns_point_group_measured_fraction_max 0.995
_diffrn_reflns_theta_full 25.242
_diffrn_reflns_theta_max 25.999
_diffrn_reflns_theta_min 1.588
_exptl_absorpt_coefficient_mu 0.073
_exptl_absorpt_correction_type none
_exptl_crystal_colour black
_exptl_crystal_density_diffrn 1.131
_exptl_crystal_description cube
_exptl_crystal_F_000 1044
_exptl_crystal_size_max 0.21
_exptl_crystal_size_mid 0.19
_exptl_crystal_size_min 0.18
_refine_diff_density_max 0.148
_refine_diff_density_min -0.221
_refine_diff_density_rms 0.027
_refine_ls_extinction_method none
_refine_ls_goodness_of_fit_ref 0.948
_refine_ls_hydrogen_treatment constr
_refine_ls_matrix_type full
_refine_ls_number_parameters 310
_refine_ls_number_reflns 5550
_refine_ls_number_restraints 10
_refine_ls_restrained_S_all 0.947
_refine_ls_R_factor_all 0.1514
_refine_ls_R_factor_gt 0.0548
_refine_ls_shift/su_max 0.000
_refine_ls_shift/su_mean 0.000
_refine_ls_structure_factor_coef Fsqd
_refine_ls_weighting_details 'w=1/[\s^2^(Fo^2^)+(0.1258P)^2^+0.0209P] where P=(Fo^2^+2Fc^2^)/3'
_refine_ls_weighting_scheme calc
_refine_ls_wR_factor_gt 0.1654
_refine_ls_wR_factor_ref 0.2326
_reflns_Friedel_coverage 0.000
_reflns_number_gt 2283
_reflns_number_total 5550
_reflns_threshold_expression 'I > 2\s(I)'
_cod_data_source_file d4nj05188b2.cif
_cod_data_source_block 5211
_cod_original_sg_symbol_H-M 'P 21/n'
_cod_database_code 7063630
_shelx_shelxl_version_number 2019/3
_shelx_space_group_comment
; 
The symmetry employed for this shelxl refinement is uniquely defined 
by the following loop, which should always be used as a source of 
symmetry information in preference to the above space-group names. 
They are only intended as comments. 
;

loop_
_space_group_symop_operation_xyz
'x, y, z'
'-x+1/2, y+1/2, -z+1/2'
'-x, -y, -z'
'x-1/2, -y-1/2, z-1/2'

loop_
_atom_site_label
_atom_site_type_symbol
_atom_site_fract_x
_atom_site_fract_y
_atom_site_fract_z
_atom_site_U_iso_or_equiv
_atom_site_adp_type
_atom_site_occupancy
_atom_site_site_symmetry_order
_atom_site_calc_flag
_atom_site_refinement_flags_posn
_atom_site_refinement_flags_adp
_atom_site_refinement_flags_occupancy
_atom_site_disorder_assembly
_atom_site_disorder_group
O1 O 0.4391(3) 0.76481(15) 1.01764(14) 0.1188(8) Uani 1 1 d . U . . .
N2 N 0.3373(3) 0.82591(17) 1.02039(16) 0.1114(9) Uani 1 1 d . U . . .
C3 C 0.2793(4) 0.83163(19) 0.95366(19) 0.0887(8) Uani 1 1 d . U . . .
N4 N 0.1738(3) 0.88334(15) 0.93114(16) 0.0960(8) Uani 1 1 d . . . . .
C5 C 0.1423(3) 0.87344(16) 0.86052(18) 0.0791(8) Uani 1 1 d . . . . .
N6 N 0.0442(3) 0.91516(13) 0.82000(15) 0.0883(7) Uani 1 1 d . . . . .
N7 N 0.0528(3) 0.88450(12) 0.75361(14) 0.0840(7) Uani 1 1 d . . . . .
C8 C -0.0259(3) 0.91569(16) 0.69241(19) 0.0893(9) Uani 1 1 d . . . . .
C9 C -0.1156(4) 0.9790(2) 0.7013(2) 0.1235(13) Uani 1 1 d . . . . .
H9A H -0.130209 0.998918 0.747136 0.148 Uiso 1 1 calc R U . . .
C10 C -0.1831(5) 1.0121(2) 0.6397(3) 0.1553(17) Uani 1 1 d . . . . .
H10A H -0.240602 1.055761 0.644447 0.186 Uiso 1 1 calc R U . . .
C11 C -0.1672(5) 0.9820(2) 0.5725(3) 0.1486(16) Uani 1 1 d . . . . .
H11A H -0.213261 1.004999 0.531915 0.178 Uiso 1 1 calc R U . . .
C12 C -0.0832(5) 0.9180(2) 0.5652(2) 0.1329(13) Uani 1 1 d . . . . .
H12A H -0.073191 0.896774 0.519586 0.160 Uiso 1 1 calc R U . . .
C13 C -0.0131(4) 0.88467(18) 0.6254(2) 0.1076(10) Uani 1 1 d . . . . .
H13A H 0.043285 0.840695 0.620210 0.129 Uiso 1 1 calc R U . . .
N14 N 0.1492(3) 0.82496(12) 0.74765(14) 0.0891(7) Uani 1 1 d . . . . .
C15 C 0.2069(3) 0.81677(15) 0.81579(17) 0.0785(8) Uani 1 1 d . . . . .
N16 N 0.3097(3) 0.76423(13) 0.83748(15) 0.0955(7) Uani 1 1 d . . . . .
C17 C 0.3455(4) 0.77438(17) 0.9089(2) 0.0903(8) Uani 1 1 d . U . . .
N18 N 0.4441(3) 0.73317(16) 0.94778(19) 0.1150(9) Uani 1 1 d . U . . .
N1 N 0.1299(2) 0.16086(11) 0.88887(11) 0.0757(6) Uani 1 1 d . . . . .
C111 C 0.1584(3) 0.23777(14) 0.91985(16) 0.0828(8) Uani 1 1 d . . . . .
H11B H 0.158017 0.273185 0.879950 0.099 Uiso 1 1 calc R U . . .
H11C H 0.261801 0.238563 0.942759 0.099 Uiso 1 1 calc R U . . .
C112 C 0.0449(4) 0.26462(15) 0.97413(17) 0.0980(9) Uani 1 1 d . . . . .
H11D H 0.047498 0.231343 1.015738 0.118 Uiso 1 1 calc R U . . .
H11E H -0.059621 0.263722 0.952418 0.118 Uiso 1 1 calc R U . . .
C113 C 0.0846(4) 0.3436(2) 0.9989(2) 0.1209(12) Uani 1 1 d . . . . .
H11F H 0.187957 0.343410 1.021881 0.145 Uiso 1 1 calc R U . A 1
H11G H 0.087770 0.375692 0.956497 0.145 Uiso 1 1 calc R U . A 1
C114 C -0.0218(6) 0.3750(3) 1.0484(3) 0.1365(18) Uani 0.816(5) 1 d . . P B 1
H11H H 0.011023 0.424669 1.061396 0.205 Uiso 0.816(5) 1 calc R U P B 1
H11I H -0.124130 0.376784 1.025723 0.205 Uiso 0.816(5) 1 calc R U P B 1
H11J H -0.023798 0.344455 1.091202 0.205 Uiso 0.816(5) 1 calc R U P B 1
C11X C 0.027(2) 0.3981(13) 0.9594(13) 0.1365(18) Uani 0.184(5) 1 d . . P B 2
H11X H 0.059804 0.445118 0.980076 0.205 Uiso 0.184(5) 1 calc R U P B 2
H11Y H 0.064046 0.394105 0.910966 0.205 Uiso 0.184(5) 1 calc R U P B 2
H11Z H -0.084387 0.395273 0.957976 0.205 Uiso 0.184(5) 1 calc R U P B 2
C121 C -0.0307(3) 0.15584(15) 0.85226(15) 0.0849(8) Uani 1 1 d . . . . .
H12B H -0.043836 0.105877 0.832400 0.102 Uiso 1 1 calc R U . . .
H12C H -0.107547 0.162193 0.889065 0.102 Uiso 1 1 calc R U . . .
C122 C -0.0655(3) 0.2117(2) 0.79213(17) 0.1069(10) Uani 1 1 d . . . . .
H12D H -0.051563 0.262044 0.810920 0.128 Uiso 1 1 calc R U . . .
H12E H 0.007237 0.204490 0.753704 0.128 Uiso 1 1 calc R U . . .
C123 C -0.2296(3) 0.2029(2) 0.76150(19) 0.1158(11) Uani 1 1 d . . . . .
H12F H -0.245380 0.151509 0.746065 0.139 Uiso 1 1 calc R U . . .
H12G H -0.302091 0.213324 0.799385 0.139 Uiso 1 1 calc R U . . .
C124 C -0.2644(5) 0.2538(2) 0.6986(2) 0.1509(15) Uani 1 1 d . . . . .
H12H H -0.369804 0.246129 0.681088 0.226 Uiso 1 1 calc R U . . .
H12I H -0.251225 0.304854 0.713774 0.226 Uiso 1 1 calc R U . . .
H12J H -0.194515 0.243040 0.660455 0.226 Uiso 1 1 calc R U . . .
C131 C 0.2568(3) 0.14798(15) 0.83486(15) 0.0860(8) Uani 1 1 d . . . . .
H13B H 0.252159 0.188421 0.799734 0.103 Uiso 1 1 calc R U . . .
H13C H 0.356773 0.151294 0.860820 0.103 Uiso 1 1 calc R U . . .
C132 C 0.2511(4) 0.07517(17) 0.79408(17) 0.1063(10) Uani 1 1 d . . . . .
H13D H 0.150365 0.070118 0.769098 0.128 Uiso 1 1 calc R U . . .
H13E H 0.262933 0.034087 0.828236 0.128 Uiso 1 1 calc R U . . .
C133 C 0.3776(4) 0.0705(2) 0.73943(19) 0.1178(11) Uani 1 1 d . . . . .
H13F H 0.363317 0.110645 0.704397 0.141 Uiso 1 1 calc R U . . .
H13G H 0.477925 0.077700 0.764316 0.141 Uiso 1 1 calc R U . . .
C134 C 0.3785(5) -0.0028(3) 0.6999(3) 0.180(2) Uani 1 1 d . . . . .
H13H H 0.460756 -0.002776 0.666020 0.271 Uiso 1 1 calc R U . . .
H13I H 0.395010 -0.042706 0.734185 0.271 Uiso 1 1 calc R U . . .
H13J H 0.280384 -0.009756 0.674256 0.271 Uiso 1 1 calc R U . . .
C141 C 0.1339(3) 0.10142(14) 0.94849(14) 0.0849(8) Uani 1 1 d . . . . .
H14A H 0.043687 0.108586 0.977893 0.102 Uiso 1 1 calc R U . . .
H14B H 0.123531 0.052687 0.925643 0.102 Uiso 1 1 calc R U . . .
C142 C 0.2764(4) 0.10038(16) 0.99801(16) 0.0948(9) Uiso 1 1 d . . . . .
H14C H 0.287902 0.148371 1.022222 0.114 Uiso 1 1 calc R U . . .
H14D H 0.367960 0.092005 0.969825 0.114 Uiso 1 1 calc R U . . .
C144 C 0.3973(4) 0.0368(2) 1.1077(2) 0.1453(14) Uani 1 1 d . . . . .
H14E H 0.382790 -0.002967 1.141784 0.218 Uiso 1 1 calc R U . . .
H14F H 0.491747 0.028625 1.082626 0.218 Uiso 1 1 calc R U . . .
H14G H 0.403751 0.083689 1.133146 0.218 Uiso 1 1 calc R U . . .
C143 C 0.2630(4) 0.03870(17) 1.05429(17) 0.1071(10) Uiso 1 1 d . . . . .
H14H H 0.167797 0.045852 1.080128 0.129 Uiso 1 1 calc R U . . .
H14I H 0.255769 -0.009198 1.029622 0.129 Uiso 1 1 calc R U . . .

loop_
_atom_site_aniso_label
_atom_site_aniso_U_11
_atom_site_aniso_U_22
_atom_site_aniso_U_33
_atom_site_aniso_U_23
_atom_site_aniso_U_13
_atom_site_aniso_U_12
O1 0.1065(17) 0.139(2) 0.1113(19) 0.0202(16) 0.0016(14) -0.0229(15)
N2 0.0934(19) 0.134(2) 0.108(2) 0.0032(19) 0.0109(17) -0.0134(17)
C3 0.0738(19) 0.107(2) 0.086(2) -0.0041(19) 0.0201(17) -0.0254(18)
N4 0.0781(16) 0.111(2) 0.100(2) -0.0232(16) 0.0157(14) -0.0069(14)
C5 0.0714(19) 0.0765(19) 0.091(2) -0.0158(18) 0.0195(17) -0.0121(15)
N6 0.0822(16) 0.0867(17) 0.0970(19) -0.0290(15) 0.0161(14) 0.0000(13)
N7 0.0768(15) 0.0731(15) 0.103(2) -0.0194(14) 0.0126(14) 0.0041(12)
C8 0.082(2) 0.079(2) 0.106(3) -0.0190(19) -0.0021(18) 0.0053(16)
C9 0.117(3) 0.110(3) 0.142(3) -0.045(2) -0.026(2) 0.036(2)
C10 0.161(4) 0.124(3) 0.175(4) -0.043(3) -0.063(3) 0.064(3)
C11 0.166(4) 0.122(3) 0.153(4) -0.026(3) -0.052(3) 0.047(3)
C12 0.148(3) 0.130(3) 0.119(3) -0.017(2) -0.023(3) 0.041(3)
C13 0.117(3) 0.098(2) 0.107(3) -0.024(2) 0.000(2) 0.0245(19)
N14 0.0930(17) 0.0742(15) 0.101(2) -0.0179(14) 0.0154(14) 0.0125(13)
C15 0.0745(18) 0.0726(18) 0.089(2) -0.0076(17) 0.0174(16) -0.0005(15)
N16 0.1032(18) 0.0862(17) 0.098(2) -0.0037(15) 0.0145(15) 0.0117(14)
C17 0.081(2) 0.090(2) 0.101(2) 0.0072(19) 0.0177(19) -0.0079(16)
N18 0.114(2) 0.117(2) 0.114(2) 0.0169(19) 0.0108(18) 0.0002(17)
N1 0.0653(14) 0.0740(14) 0.0884(15) 0.0052(12) 0.0105(12) -0.0175(10)
C111 0.0751(17) 0.0726(17) 0.101(2) 0.0025(15) 0.0057(16) -0.0161(14)
C112 0.094(2) 0.082(2) 0.118(2) -0.0128(18) 0.0025(19) -0.0171(16)
C113 0.120(3) 0.103(3) 0.139(3) -0.025(3) 0.001(3) -0.014(2)
C114 0.127(4) 0.128(4) 0.155(4) -0.041(3) 0.012(3) -0.012(3)
C11X 0.127(4) 0.128(4) 0.155(4) -0.041(3) 0.012(3) -0.012(3)
C121 0.0696(17) 0.0919(19) 0.094(2) -0.0104(17) 0.0118(15) -0.0206(15)
C122 0.081(2) 0.135(3) 0.105(2) 0.008(2) 0.0034(17) -0.0138(19)
C123 0.081(2) 0.140(3) 0.126(3) -0.022(2) -0.006(2) 0.004(2)
C124 0.118(3) 0.189(4) 0.144(3) 0.000(3) -0.020(3) 0.043(3)
C131 0.0701(17) 0.092(2) 0.098(2) 0.0128(17) 0.0232(15) -0.0141(15)
C132 0.097(2) 0.106(2) 0.118(3) -0.009(2) 0.0393(19) -0.0183(18)
C133 0.104(2) 0.125(3) 0.128(3) 0.000(2) 0.052(2) -0.010(2)
C134 0.181(4) 0.156(4) 0.212(5) -0.050(4) 0.109(4) -0.026(3)
C141 0.091(2) 0.0724(17) 0.093(2) 0.0056(15) 0.0240(16) -0.0147(14)
C144 0.147(3) 0.146(3) 0.143(3) 0.041(3) 0.006(3) 0.021(3)

loop_
_atom_type_symbol
_atom_type_description
_atom_type_scat_dispersion_real
_atom_type_scat_dispersion_imag
_atom_type_scat_source
C C 0.0033 0.0016 'International Tables Vol C Tables 4.2.6.8 and 6.1.1.4'
H H 0.0000 0.0000 'International Tables Vol C Tables 4.2.6.8 and 6.1.1.4'
N N 0.0061 0.0033 'International Tables Vol C Tables 4.2.6.8 and 6.1.1.4'
O O 0.0106 0.0060 'International Tables Vol C Tables 4.2.6.8 and 6.1.1.4'

loop_
_geom_angle_atom_site_label_1
_geom_angle_atom_site_label_2
_geom_angle_atom_site_label_3
_geom_angle
_geom_angle_site_symmetry_1
_geom_angle_site_symmetry_3
_geom_angle_publ_flag
N2 O1 N18 112.7(2) . . ?
C3 N2 O1 104.0(3) . . ?
N2 C3 N4 124.7(3) . . ?
N2 C3 C17 109.6(3) . . ?
N4 C3 C17 125.7(3) . . ?
C5 N4 C3 108.7(3) . . ?
N4 C5 N6 125.1(3) . . ?
N4 C5 C15 126.0(3) . . ?
N6 C5 C15 108.9(3) . . ?
C5 N6 N7 103.1(2) . . ?
N6 N7 N14 116.6(2) . . ?
N6 N7 C8 121.8(2) . . ?
N14 N7 C8 121.5(2) . . ?
C13 C8 C9 120.3(3) . . ?
C13 C8 N7 120.8(3) . . ?
C9 C8 N7 118.9(3) . . ?
C10 C9 C8 118.1(3) . . ?
C11 C10 C9 121.5(4) . . ?
C10 C11 C12 119.5(4) . . ?
C11 C12 C13 120.1(4) . . ?
C8 C13 C12 120.4(3) . . ?
C15 N14 N7 102.5(2) . . ?
N14 C15 N16 125.0(3) . . ?
N14 C15 C5 108.9(3) . . ?
N16 C15 C5 126.1(3) . . ?
C15 N16 C17 108.7(3) . . ?
N18 C17 N16 125.1(3) . . ?
N18 C17 C3 110.1(3) . . ?
N16 C17 C3 124.8(3) . . ?
C17 N18 O1 103.5(3) . . ?
C111 N1 C121 110.82(19) . . ?
C111 N1 C141 111.28(19) . . ?
C121 N1 C141 105.95(19) . . ?
C111 N1 C131 106.03(18) . . ?
C121 N1 C131 111.3(2) . . ?
C141 N1 C131 111.6(2) . . ?
N1 C111 C112 116.4(2) . . ?
C111 C112 C113 110.7(3) . . ?
C11X C113 C112 116.8(10) . . ?
C114 C113 C112 114.5(3) . . ?
C122 C121 N1 116.1(2) . . ?
C123 C122 C121 111.3(3) . . ?
C124 C123 C122 112.7(3) . . ?
C132 C131 N1 116.6(2) . . ?
C131 C132 C133 111.8(2) . . ?
C134 C133 C132 112.9(3) . . ?
C142 C141 N1 116.3(2) . . ?
C141 C142 C143 110.1(2) . . ?
C144 C143 C142 113.0(3) . . ?

loop_
_geom_bond_atom_site_label_1
_geom_bond_atom_site_label_2
_geom_bond_distance
_geom_bond_site_symmetry_2
_geom_bond_publ_flag
O1 N2 1.401(3) . ?
O1 N18 1.408(3) . ?
N2 C3 1.314(4) . ?
C3 N4 1.349(4) . ?
C3 C17 1.444(4) . ?
N4 C5 1.331(3) . ?
C5 N6 1.333(3) . ?
C5 C15 1.431(4) . ?
N6 N7 1.345(3) . ?
N7 N14 1.355(3) . ?
N7 C8 1.409(3) . ?
C8 C13 1.362(4) . ?
C8 C9 1.382(4) . ?
C9 C10 1.387(5) . ?
C10 C11 1.361(5) . ?
C11 C12 1.361(5) . ?
C12 C13 1.378(4) . ?
N14 C15 1.342(3) . ?
C15 N16 1.340(3) . ?
N16 C17 1.353(4) . ?
C17 N18 1.316(4) . ?
N1 C111 1.505(3) . ?
N1 C121 1.517(3) . ?
N1 C141 1.528(3) . ?
N1 C131 1.520(3) . ?
C111 C112 1.501(4) . ?
C112 C113 1.519(4) . ?
C113 C11X 1.30(2) . ?
C113 C114 1.429(5) . ?
C121 C122 1.513(4) . ?
C122 C123 1.508(4) . ?
C123 C124 1.495(4) . ?
C131 C132 1.503(4) . ?
C132 C133 1.511(4) . ?
C133 C134 1.498(5) . ?
C141 C142 1.501(4) . ?
C142 C143 1.521(4) . ?
C144 C143 1.489(4) . ?
